data_4128671
loop_
_publ_author_name
'Sun, Meng-Jia'
'Liu, Yingying'
'Zeng, Wei'
'Zhao, Yong Sheng'
'Zhong, Yu-Wu'
'Yao, Jiannian'

_publ_section_title
;
 Photoluminescent Anisotropy Amplification in Polymorphic Organic
 Nanocrystals by Light-Harvesting Energy Transfer.
;
_journal_issue 15
_journal_name_full 'Journal of the American Chemical Society'
_journal_page_first 6157
_journal_page_last 6161
_journal_paper_doi 10.1021/jacs.9b02055
_journal_volume 141
_journal_year 2019
_chemical_formula_moiety 'C27 H19 F2 N O2 Pt'
_chemical_formula_sum 'C27 H19 F2 N O2 Pt'
_chemical_formula_weight 622.52
_space_group_crystal_system triclinic
_space_group_IT_number 2
_space_group_name_Hall '-P 1'
_space_group_name_H-M_alt 'P -1'
_atom_sites_solution_hydrogens geom
_atom_sites_solution_primary dual
_audit_creation_date 2018-07-30
_audit_creation_method
;
Olex2 1.2
(compiled 2018.05.29 svn.r3508 for OlexSys, GUI svn.r5506)
;
_cell_angle_alpha 76.428(2)
_cell_angle_beta 84.596(2)
_cell_angle_gamma 69.771(2)
_cell_formula_units_Z 2
_cell_length_a 9.3111(2)
_cell_length_b 10.2403(2)
_cell_length_c 12.4557(3)
_cell_measurement_reflns_used 10672
_cell_measurement_temperature 173(2)
_cell_measurement_theta_max 27.5300
_cell_measurement_theta_min 2.1350
_cell_volume 1083.15(4)
_computing_cell_refinement 'CrysAlisPro 1.171.39.9d (Rigaku OD, 2015)'
_computing_data_collection 'CrystalClear (Rigaku Inc., 2007)'
_computing_data_reduction 'CrysAlisPro 1.171.39.9d (Rigaku OD, 2015)'
_computing_molecular_graphics 'Olex2 (Dolomanov et al., 2009)'
_computing_publication_material 'CIFTAB (Sheldrick, 2014)'
_computing_structure_refinement 'ShelXL (Sheldrick, 2015)'
_computing_structure_solution 'ShelXT (Sheldrick, 2015)'
_diffrn_ambient_temperature 173.15
_diffrn_measured_fraction_theta_full 1.000
_diffrn_measured_fraction_theta_max 0.999
_diffrn_measurement_device_type 'MM007-HF CCD(Saturn 724+)'
_diffrn_measurement_method '\w scans at fixed \c = 45\%'
_diffrn_radiation_monochromator Confocal
_diffrn_radiation_type MoK\a
_diffrn_radiation_wavelength 0.71073
_diffrn_reflns_av_R_equivalents 0.0325
_diffrn_reflns_av_unetI/netI 0.0304
_diffrn_reflns_Laue_measured_fraction_full 1.000
_diffrn_reflns_Laue_measured_fraction_max 0.999
_diffrn_reflns_limit_h_max 12
_diffrn_reflns_limit_h_min -12
_diffrn_reflns_limit_k_max 13
_diffrn_reflns_limit_k_min -12
_diffrn_reflns_limit_l_max 16
_diffrn_reflns_limit_l_min -16
_diffrn_reflns_number 14284
_diffrn_reflns_point_group_measured_fraction_full 1.000
_diffrn_reflns_point_group_measured_fraction_max 0.999
_diffrn_reflns_theta_full 25.242
_diffrn_reflns_theta_max 27.485
_diffrn_reflns_theta_min 1.682
_diffrn_source 'Rotating Anode'
_exptl_absorpt_coefficient_mu 6.520
_exptl_absorpt_correction_T_max 1.00000
_exptl_absorpt_correction_T_min 0.50912
_exptl_absorpt_correction_type multi-scan
_exptl_absorpt_process_details
;
CrysAlisPro 1.171.39.9d (Rigaku Oxford Diffrction, 2015)
Empirical absorption correction using spherical harmonics,
 implemented in SCALE3 ABSPACK scaling algorithm.
;
_exptl_crystal_colour yellow
_exptl_crystal_density_diffrn 1.909
_exptl_crystal_description plate
_exptl_crystal_F_000 600
_exptl_crystal_size_max 0.209
_exptl_crystal_size_mid 0.114
_exptl_crystal_size_min 0.035
_refine_diff_density_max 1.075
_refine_diff_density_min -0.753
_refine_diff_density_rms 0.114
_refine_ls_extinction_method none
_refine_ls_goodness_of_fit_ref 1.058
_refine_ls_hydrogen_treatment constr
_refine_ls_matrix_type full
_refine_ls_number_parameters 299
_refine_ls_number_reflns 4964
_refine_ls_number_restraints 0
_refine_ls_restrained_S_all 1.058
_refine_ls_R_factor_all 0.0237
_refine_ls_R_factor_gt 0.0218
_refine_ls_shift/su_max 0.001
_refine_ls_shift/su_mean 0.000
_refine_ls_structure_factor_coef Fsqd
_refine_ls_weighting_details 'w=1/[\s^2^(Fo^2^)+(0.0268P)^2^+0.1131P] where P=(Fo^2^+2Fc^2^)/3'
_refine_ls_weighting_scheme calc
_refine_ls_wR_factor_gt 0.0492
_refine_ls_wR_factor_ref 0.0502
_reflns_Friedel_coverage 0.000
_reflns_number_gt 4712
_reflns_number_total 4964
_reflns_threshold_expression 'I > 2\s(I)'
_cod_data_source_file ja9b02055_si_004.cif
_cod_data_source_block mx7337b-173k
_cod_database_code 4128671
_shelx_shelxl_version_number 2016/6
_shelx_space_group_comment
;
The symmetry employed for this shelxl refinement is uniquely defined
by the following loop, which should always be used as a source of
symmetry information in preference to the above space-group names.
They are only intended as comments.
;
_shelx_estimated_absorpt_t_max 0.804
_shelx_estimated_absorpt_t_min 0.343
_olex2_refinement_description
;
1. Fixed Uiso
 At 1.2 times of:
  All C(H) groups
 At 1.5 times of:
  All C(H,H,H) groups
2.a Aromatic/amide H refined with riding coordinates:
 C2(H2), C3(H3), C4(H4), C5(H5), C6(H6), C8(H8), C11(H11), C12(H12), C13(H13),
 C14(H14), C15(H15), C17(H17), C19(H19), C23(H23), C24(H24), C26(H26)
2.b Idealised Me refined as rotating group:
 C27(H27A,H27B,H27C)
;
_olex2_submission_special_instructions 'No special instructions were received'

loop_
_space_group_symop_operation_xyz
'x, y, z'
'-x, -y, -z'

loop_
_atom_site_label
_atom_site_type_symbol
_atom_site_fract_x
_atom_site_fract_y
_atom_site_fract_z
_atom_site_U_iso_or_equiv
_atom_site_adp_type
_atom_site_occupancy
_atom_site_site_symmetry_order
_atom_site_calc_flag
_atom_site_refinement_flags_posn
Pt1 Pt 0.79420(2) 0.23702(2) 0.47272(2) 0.02605(5) Uani 1 1 d .
F1 F 0.9097(2) 0.2383(2) 0.04204(16) 0.0547(5) Uani 1 1 d .
F2 F 1.3277(2) 0.0878(2) 0.27542(18) 0.0520(5) Uani 1 1 d .
O1 O 0.5945(2) 0.3116(2) 0.39444(16) 0.0287(4) Uani 1 1 d .
O2 O 0.6848(2) 0.2473(2) 0.62357(17) 0.0309(4) Uani 1 1 d .
N1 N 1.0013(3) 0.1655(3) 0.5385(2) 0.0289(5) Uani 1 1 d .
C1 C 0.3320(3) 0.4166(3) 0.3608(2) 0.0266(6) Uani 1 1 d .
C2 C 0.3641(3) 0.4489(3) 0.2483(2) 0.0315(6) Uani 1 1 d .
H2 H 0.467530 0.427422 0.223290 0.038 Uiso 1 1 calc R
C3 C 0.2474(4) 0.5119(4) 0.1724(3) 0.0379(7) Uani 1 1 d .
H3 H 0.271019 0.536128 0.095984 0.045 Uiso 1 1 calc R
C4 C 0.0967(4) 0.5396(3) 0.2075(3) 0.0390(7) Uani 1 1 d .
H4 H 0.016379 0.582379 0.155417 0.047 Uiso 1 1 calc R
C5 C 0.0637(3) 0.5049(3) 0.3180(3) 0.0386(7) Uani 1 1 d .
H5 H -0.039818 0.521722 0.341905 0.046 Uiso 1 1 calc R
C6 C 0.1790(3) 0.4457(3) 0.3952(3) 0.0325(7) Uani 1 1 d .
H6 H 0.154102 0.424797 0.471638 0.039 Uiso 1 1 calc R
C7 C 0.4613(3) 0.3546(3) 0.4404(2) 0.0244(6) Uani 1 1 d .
C8 C 0.4315(3) 0.3507(3) 0.5533(2) 0.0274(6) Uani 1 1 d .
H8 H 0.327428 0.388573 0.575012 0.033 Uiso 1 1 calc R
C9 C 0.5402(3) 0.2962(3) 0.6375(2) 0.0275(6) Uani 1 1 d .
C10 C 0.4883(3) 0.2930(3) 0.7550(2) 0.0288(6) Uani 1 1 d .
C11 C 0.3522(3) 0.3888(3) 0.7855(2) 0.0315(6) Uani 1 1 d .
H11 H 0.285604 0.457195 0.730216 0.038 Uiso 1 1 calc R
C12 C 0.3130(4) 0.3849(4) 0.8966(3) 0.0381(7) Uani 1 1 d .
H12 H 0.220920 0.451705 0.916953 0.046 Uiso 1 1 calc R
C13 C 0.4078(4) 0.2842(4) 0.9768(3) 0.0465(8) Uani 1 1 d .
H13 H 0.380295 0.279940 1.052654 0.056 Uiso 1 1 calc R
C14 C 0.5427(5) 0.1898(4) 0.9467(3) 0.0554(10) Uani 1 1 d .
H14 H 0.608349 0.120466 1.002066 0.067 Uiso 1 1 calc R
C15 C 0.5833(4) 0.1948(4) 0.8372(3) 0.0434(8) Uani 1 1 d .
H15 H 0.677728 0.130114 0.817767 0.052 Uiso 1 1 calc R
C16 C 0.9158(3) 0.2129(3) 0.3368(3) 0.0285(6) Uani 1 1 d .
C17 C 0.8621(3) 0.2396(3) 0.2305(3) 0.0340(7) Uani 1 1 d .
H17 H 0.755206 0.275836 0.217024 0.041 Uiso 1 1 calc R
C18 C 0.9642(4) 0.2133(3) 0.1460(3) 0.0384(7) Uani 1 1 d .
C19 C 1.1205(4) 0.1624(4) 0.1577(3) 0.0431(8) Uani 1 1 d .
H19 H 1.188205 0.145854 0.096611 0.052 Uiso 1 1 calc R
C20 C 1.1740(3) 0.1365(3) 0.2634(3) 0.0368(7) Uani 1 1 d .
C21 C 1.0774(3) 0.1583(3) 0.3538(3) 0.0311(6) Uani 1 1 d .
C22 C 1.1234(3) 0.1322(3) 0.4685(3) 0.0308(6) Uani 1 1 d .
C23 C 1.2704(3) 0.0804(3) 0.5098(3) 0.0387(7) Uani 1 1 d .
H23 H 1.356232 0.055166 0.461847 0.046 Uiso 1 1 calc R
C24 C 1.2919(4) 0.0655(4) 0.6210(3) 0.0405(8) Uani 1 1 d .
H24 H 1.392814 0.031000 0.648854 0.049 Uiso 1 1 calc R
C25 C 1.1670(4) 0.1005(3) 0.6924(3) 0.0365(7) Uani 1 1 d .
C26 C 1.0233(3) 0.1503(3) 0.6465(3) 0.0333(7) Uani 1 1 d .
H26 H 0.936159 0.174842 0.693503 0.040 Uiso 1 1 calc R
C27 C 1.1848(4) 0.0844(4) 0.8139(3) 0.0473(9) Uani 1 1 d .
H27A H 1.226451 -0.017020 0.848979 0.071 Uiso 1 1 calc GR
H27B H 1.084793 0.127054 0.847145 0.071 Uiso 1 1 calc GR
H27C H 1.254868 0.132718 0.824952 0.071 Uiso 1 1 calc GR

loop_
_atom_site_aniso_label
_atom_site_aniso_U_11
_atom_site_aniso_U_22
_atom_site_aniso_U_33
_atom_site_aniso_U_23
_atom_site_aniso_U_13
_atom_site_aniso_U_12
Pt1 0.01872(6) 0.02621(7) 0.03070(7) -0.00552(5) -0.00260(4) -0.00424(4)
F1 0.0479(12) 0.0692(14) 0.0302(10) -0.0048(10) 0.0000(9) -0.0025(11)
F2 0.0229(9) 0.0643(13) 0.0631(14) -0.0181(11) 0.0071(9) -0.0065(9)
O1 0.0219(9) 0.0327(11) 0.0276(10) -0.0059(9) -0.0022(8) -0.0043(8)
O2 0.0242(10) 0.0363(11) 0.0301(11) -0.0081(9) -0.0017(8) -0.0065(9)
N1 0.0236(12) 0.0236(12) 0.0371(14) -0.0046(11) -0.0042(10) -0.0051(10)
C1 0.0235(13) 0.0249(13) 0.0316(15) -0.0074(12) -0.0027(11) -0.0069(11)
C2 0.0262(14) 0.0390(17) 0.0295(15) -0.0083(13) -0.0022(12) -0.0100(13)
C3 0.0368(17) 0.0449(18) 0.0303(16) -0.0075(14) -0.0074(13) -0.0102(14)
C4 0.0320(16) 0.0406(18) 0.0421(18) -0.0076(15) -0.0169(14) -0.0061(14)
C5 0.0206(14) 0.0482(19) 0.0434(18) -0.0119(15) -0.0024(13) -0.0052(13)
C6 0.0253(15) 0.0376(17) 0.0331(16) -0.0090(13) -0.0024(12) -0.0073(13)
C7 0.0196(12) 0.0218(13) 0.0313(14) -0.0072(11) -0.0009(11) -0.0051(10)
C8 0.0219(13) 0.0304(15) 0.0298(14) -0.0069(12) -0.0003(11) -0.0083(11)
C9 0.0250(13) 0.0259(14) 0.0324(15) -0.0067(12) -0.0013(12) -0.0092(11)
C10 0.0269(14) 0.0311(15) 0.0297(15) -0.0057(12) -0.0047(12) -0.0108(12)
C11 0.0231(13) 0.0400(17) 0.0311(15) -0.0076(13) -0.0012(12) -0.0102(12)
C12 0.0314(16) 0.050(2) 0.0350(17) -0.0151(15) 0.0039(13) -0.0141(15)
C13 0.054(2) 0.057(2) 0.0286(16) -0.0091(16) 0.0034(15) -0.0201(18)
C14 0.063(2) 0.054(2) 0.0313(17) -0.0039(17) -0.0091(17) 0.0011(19)
C15 0.0454(19) 0.0366(18) 0.0354(17) -0.0053(15) -0.0066(15) 0.0021(15)
C16 0.0207(13) 0.0231(14) 0.0387(16) -0.0053(12) -0.0020(12) -0.0040(11)
C17 0.0247(14) 0.0337(16) 0.0353(16) -0.0037(13) -0.0010(12) -0.0018(12)
C18 0.0397(17) 0.0356(17) 0.0294(16) -0.0017(13) 0.0003(13) -0.0030(14)
C19 0.0337(17) 0.0403(19) 0.047(2) -0.0097(16) 0.0116(15) -0.0049(14)
C20 0.0219(14) 0.0324(16) 0.051(2) -0.0074(15) 0.0042(13) -0.0054(12)
C21 0.0213(13) 0.0247(14) 0.0445(17) -0.0052(13) -0.0027(12) -0.0051(11)
C22 0.0223(13) 0.0246(14) 0.0430(17) -0.0061(13) -0.0003(12) -0.0055(11)
C23 0.0214(14) 0.0353(16) 0.054(2) -0.0050(15) -0.0021(14) -0.0054(13)
C24 0.0255(15) 0.0370(17) 0.057(2) -0.0038(16) -0.0129(14) -0.0087(13)
C25 0.0322(16) 0.0293(15) 0.0472(19) -0.0038(14) -0.0115(14) -0.0096(13)
C26 0.0287(15) 0.0319(15) 0.0378(17) -0.0049(13) -0.0097(13) -0.0078(12)
C27 0.0418(19) 0.050(2) 0.050(2) -0.0034(17) -0.0184(16) -0.0151(16)

loop_
_atom_type_symbol
_atom_type_description
_atom_type_scat_dispersion_real
_atom_type_scat_dispersion_imag
_atom_type_scat_source
C C 0.0033 0.0016 'International Tables Vol C Tables 4.2.6.8 and 6.1.1.4'
H H 0.0000 0.0000 'International Tables Vol C Tables 4.2.6.8 and 6.1.1.4'
F F 0.0171 0.0103 'International Tables Vol C Tables 4.2.6.8 and 6.1.1.4'
N N 0.0061 0.0033 'International Tables Vol C Tables 4.2.6.8 and 6.1.1.4'
O O 0.0106 0.0060 'International Tables Vol C Tables 4.2.6.8 and 6.1.1.4'
Pt Pt -1.7033 8.3905 'International Tables Vol C Tables 4.2.6.8 and 6.1.1.4'

loop_
_geom_angle_atom_site_label_1
_geom_angle_atom_site_label_2
_geom_angle_atom_site_label_3
_geom_angle
O1 Pt1 O2 91.62(8)
N1 Pt1 O1 175.27(8)
N1 Pt1 O2 93.00(9)
C16 Pt1 O1 93.51(10)
C16 Pt1 O2 174.38(9)
C16 Pt1 N1 81.91(11)
C7 O1 Pt1 125.19(18)
C9 O2 Pt1 124.76(19)
C22 N1 Pt1 116.9(2)
C26 N1 Pt1 122.9(2)
C26 N1 C22 120.2(3)
C2 C1 C6 118.4(3)
C2 C1 C7 119.1(3)
C6 C1 C7 122.4(3)
C1 C2 H2 119.6
C3 C2 C1 120.9(3)
C3 C2 H2 119.6
C2 C3 H3 120.0
C4 C3 C2 120.1(3)
C4 C3 H3 120.0
C3 C4 H4 120.2
C5 C4 C3 119.5(3)
C5 C4 H4 120.2
C4 C5 H5 119.5
C4 C5 C6 121.0(3)
C6 C5 H5 119.5
C1 C6 H6 120.0
C5 C6 C1 120.0(3)
C5 C6 H6 120.0
O1 C7 C1 113.9(2)
O1 C7 C8 126.2(3)
C8 C7 C1 119.9(2)
C7 C8 H8 116.8
C7 C8 C9 126.4(3)
C9 C8 H8 116.8
O2 C9 C8 125.6(3)
O2 C9 C10 114.8(3)
C8 C9 C10 119.6(3)
C11 C10 C9 122.9(3)
C15 C10 C9 118.4(3)
C15 C10 C11 118.6(3)
C10 C11 H11 119.8
C10 C11 C12 120.4(3)
C12 C11 H11 119.8
C11 C12 H12 120.0
C13 C12 C11 120.0(3)
C13 C12 H12 120.0
C12 C13 H13 120.2
C12 C13 C14 119.7(3)
C14 C13 H13 120.2
C13 C14 H14 119.7
C15 C14 C13 120.6(3)
C15 C14 H14 119.7
C10 C15 H15 119.6
C14 C15 C10 120.7(3)
C14 C15 H15 119.6
C17 C16 Pt1 127.5(2)
C17 C16 C21 118.7(3)
C21 C16 Pt1 113.7(2)
C16 C17 H17 120.3
C18 C17 C16 119.3(3)
C18 C17 H17 120.3
F1 C18 C19 117.1(3)
C17 C18 F1 118.7(3)
C17 C18 C19 124.2(3)
C18 C19 H19 121.8
C18 C19 C20 116.5(3)
C20 C19 H19 121.8
F2 C20 C19 116.8(3)
F2 C20 C21 120.5(3)
C21 C20 C19 122.7(3)
C16 C21 C22 114.9(3)
C20 C21 C16 118.5(3)
C20 C21 C22 126.6(3)
N1 C22 C21 112.5(3)
N1 C22 C23 119.5(3)
C23 C22 C21 128.0(3)
C22 C23 H23 120.0
C24 C23 C22 119.9(3)
C24 C23 H23 120.0
C23 C24 H24 119.7
C23 C24 C25 120.6(3)
C25 C24 H24 119.7
C24 C25 C27 122.5(3)
C26 C25 C24 116.8(3)
C26 C25 C27 120.7(3)
N1 C26 C25 123.0(3)
N1 C26 H26 118.5
C25 C26 H26 118.5
C25 C27 H27A 109.5
C25 C27 H27B 109.5
C25 C27 H27C 109.5
H27A C27 H27B 109.5
H27A C27 H27C 109.5
H27B C27 H27C 109.5

loop_
_geom_bond_atom_site_label_1
_geom_bond_atom_site_label_2
_geom_bond_distance
Pt1 O1 2.0003(19)
Pt1 O2 2.059(2)
Pt1 N1 1.991(2)
Pt1 C16 1.962(3)
F1 C18 1.371(4)
F2 C20 1.354(3)
O1 C7 1.291(3)
O2 C9 1.274(3)
N1 C22 1.361(4)
N1 C26 1.345(4)
C1 C2 1.391(4)
C1 C6 1.398(4)
C1 C7 1.496(4)
C2 H2 0.9500
C2 C3 1.383(4)
C3 H3 0.9500
C3 C4 1.382(4)
C4 H4 0.9500
C4 C5 1.372(5)
C5 H5 0.9500
C5 C6 1.384(4)
C6 H6 0.9500
C7 C8 1.401(4)
C8 H8 0.9500
C8 C9 1.404(4)
C9 C10 1.494(4)
C10 C11 1.392(4)
C10 C15 1.384(4)
C11 H11 0.9500
C11 C12 1.392(4)
C12 H12 0.9500
C12 C13 1.377(5)
C13 H13 0.9500
C13 C14 1.377(5)
C14 H14 0.9500
C14 C15 1.374(5)
C15 H15 0.9500
C16 C17 1.393(4)
C16 C21 1.430(4)
C17 H17 0.9500
C17 C18 1.360(4)
C18 C19 1.375(5)
C19 H19 0.9500
C19 C20 1.386(5)
C20 C21 1.383(4)
C21 C22 1.467(4)
C22 C23 1.387(4)
C23 H23 0.9500
C23 C24 1.383(5)
C24 H24 0.9500
C24 C25 1.392(5)
C25 C26 1.383(4)
C25 C27 1.503(5)
C26 H26 0.9500
C27 H27A 0.9800
C27 H27B 0.9800
C27 H27C 0.9800

loop_
_geom_torsion_atom_site_label_1
_geom_torsion_atom_site_label_2
_geom_torsion_atom_site_label_3
_geom_torsion_atom_site_label_4
_geom_torsion
Pt1 O1 C7 C1 175.03(17)
Pt1 O1 C7 C8 -3.3(4)
Pt1 O2 C9 C8 0.3(4)
Pt1 O2 C9 C10 -179.70(18)
Pt1 N1 C22 C21 0.9(3)
Pt1 N1 C22 C23 -179.3(2)
Pt1 N1 C26 C25 180.0(2)
Pt1 C16 C17 C18 -178.4(2)
Pt1 C16 C21 C20 179.7(2)
Pt1 C16 C21 C22 -0.9(3)
F1 C18 C19 C20 -179.5(3)
F2 C20 C21 C16 178.6(3)
F2 C20 C21 C22 -0.8(5)
O1 C7 C8 C9 -1.7(5)
O2 C9 C10 C11 152.5(3)
O2 C9 C10 C15 -24.3(4)
N1 C22 C23 C24 -1.2(5)
C1 C2 C3 C4 -2.0(5)
C1 C7 C8 C9 -179.9(3)
C2 C1 C6 C5 0.2(4)
C2 C1 C7 O1 -12.6(4)
C2 C1 C7 C8 165.9(3)
C2 C3 C4 C5 0.3(5)
C3 C4 C5 C6 1.6(5)
C4 C5 C6 C1 -1.8(5)
C6 C1 C2 C3 1.7(4)
C6 C1 C7 O1 168.4(3)
C6 C1 C7 C8 -13.1(4)
C7 C1 C2 C3 -177.3(3)
C7 C1 C6 C5 179.1(3)
C7 C8 C9 O2 3.3(5)
C7 C8 C9 C10 -176.7(3)
C8 C9 C10 C11 -27.4(4)
C8 C9 C10 C15 155.8(3)
C9 C10 C11 C12 -177.0(3)
C9 C10 C15 C14 178.4(3)
C10 C11 C12 C13 -1.2(5)
C11 C10 C15 C14 1.4(5)
C11 C12 C13 C14 1.4(6)
C12 C13 C14 C15 -0.2(6)
C13 C14 C15 C10 -1.2(6)
C15 C10 C11 C12 -0.2(5)
C16 C17 C18 F1 179.2(3)
C16 C17 C18 C19 -0.7(5)
C16 C21 C22 N1 0.0(4)
C16 C21 C22 C23 -179.8(3)
C17 C16 C21 C20 1.1(4)
C17 C16 C21 C22 -179.4(3)
C17 C18 C19 C20 0.4(6)
C18 C19 C20 F2 -179.3(3)
C18 C19 C20 C21 0.7(5)
C19 C20 C21 C16 -1.5(5)
C19 C20 C21 C22 179.1(3)
C20 C21 C22 N1 179.4(3)
C20 C21 C22 C23 -0.4(5)
C21 C16 C17 C18 -0.1(5)
C21 C22 C23 C24 178.6(3)
C22 N1 C26 C25 -0.4(4)
C22 C23 C24 C25 0.7(5)
C23 C24 C25 C26 -0.1(5)
C23 C24 C25 C27 179.2(3)
C24 C25 C26 N1 -0.1(5)
C26 N1 C22 C21 -178.8(3)
C26 N1 C22 C23 1.0(4)
C27 C25 C26 N1 -179.4(3)
